data_1531907
loop_
_publ_author_name
'Mozharivsky, Yu.'
'Franzen, H.F.'
'Pecharsky, A.O.'
'Bud'ko, S.L.'

_publ_section_title
;
 Symmetry-breaking transitions in Sm Cu1+d As2-x Px (d = 0 - 0.2, x = 0 -
 2). Effect of P and additional Cu atoms on crystal structures and
 magnetic properties
;
_journal_name_full 'Zeitschrift fuer Anorganische und Allgemeine Chemie'
_journal_page_first 1619
_journal_page_last 1630
_journal_volume 628
_journal_year 2002
_chemical_formula_sum 'As1.67 Cu1.05 P0.33 Sm'
_chemical_name_systematic 'Sm Cu1.05 (As1.67 P0.33)'
_space_group_IT_number 129
_symmetry_space_group_name_Hall '-P 4a 2a'
_symmetry_space_group_name_H-M 'P 4/n m m :2'
_cell_angle_alpha 90
_cell_angle_beta 90
_cell_angle_gamma 90
_cell_formula_units_Z 2
_cell_length_a 3.9163
_cell_length_b 3.9163
_cell_length_c 9.932
_cell_volume 152.331
_citation_journal_id_ASTM ZAACAB
_cod_data_source_file Mozharivsky_ZAACAB_2002_1007.cif
_cod_data_source_block As1.67Cu1.05P0.33Sm1
_cod_original_cell_volume 152.3311
_cod_original_formula_sum 'As1.67 Cu1.05 P0.33 Sm1'
_cod_database_code 1531907

loop_
_symmetry_equiv_pos_as_xyz
x,y,z
-y+1/2,x,z
-x+1/2,-y+1/2,z
y,-x+1/2,z
x+1/2,-y,-z
y+1/2,x+1/2,-z
-x,y+1/2,-z
-y,-x,-z
-x,-y,-z
y-1/2,-x,-z
x-1/2,y-1/2,-z
-y,x-1/2,-z
-x-1/2,y,z
-y-1/2,-x-1/2,z
x,-y-1/2,z
y,x,z

loop_
_atom_site_label
_atom_site_type_symbol
_atom_site_fract_x
_atom_site_fract_y
_atom_site_fract_z
_atom_site_occupancy
_atom_site_U_iso_or_equiv
Cu1 Cu 0.75 0.25 0.5 1 0.0
As2 As 0.75 0.25 0 0.965 0.0
P2 P 0.75 0.25 0 0.035 0.0
Sm1 Sm 0.25 0.25 0.24129 1 0.0
As1 As 0.25 0.25 0.6545 0.702 0.0
P1 P 0.25 0.25 0.6545 0.298 0.0
Cu2 Cu 0.25 0.25 0.8721 0.046 0.0
